data_1557785
loop_
_publ_author_name
'Liu, Caiyun'
'Hu, Junyi'
'Biswas, Subharanjan'
'Zhu, Feng'
'Zhan, Jinhua'
'Wang, Guo'
'Tung, Chen-Ho'
'Wang, Yifeng'

_publ_section_title
;
 Surface-Enhanced Raman Scattering of Phenols and Catechols by a Molecular
 Analogue of Titanium Dioxide.
;
_journal_issue 8
_journal_name_full 'Analytical chemistry'
_journal_page_first 5929
_journal_page_last 5936
_journal_paper_doi 10.1021/acs.analchem.0c00047
_journal_volume 92
_journal_year 2020
_chemical_formula_moiety '0.5(C96 H204 O92 Ti34)'
_chemical_formula_sum 'C69 H154 O47 Ti17'
_chemical_formula_weight 2545.17
_space_group_crystal_system monoclinic
_space_group_IT_number 15
_space_group_name_Hall '-C 2yc'
_space_group_name_H-M_alt 'C 1 2/c 1'
_atom_sites_solution_hydrogens geom
_audit_creation_date 2018-05-05
_audit_creation_method
;
Olex2 1.2-beta
(compiled 2018.04.26 svn.r3504 for OlexSys, GUI svn.r5492)
;
_cell_angle_alpha 90
_cell_angle_beta 97.765(2)
_cell_angle_gamma 90
_cell_formula_units_Z 4
_cell_length_a 22.4736(19)
_cell_length_b 24.012(2)
_cell_length_c 20.6252(17)
_cell_measurement_reflns_used 3289
_cell_measurement_temperature 173
_cell_measurement_theta_max 21.22
_cell_measurement_theta_min 2.49
_cell_volume 11028.0(16)
_computing_molecular_graphics 'Olex2 (Dolomanov et al., 2009)'
_computing_publication_material 'Olex2 (Dolomanov et al., 2009)'
_computing_structure_refinement 'ShelXL (Sheldrick, 2015)'
_diffrn_ambient_temperature 173
_diffrn_measured_fraction_theta_full 1.000
_diffrn_measured_fraction_theta_max 1.000
_diffrn_measurement_device_type 'CCD area detector'
_diffrn_measurement_method 'phi and omega scans'
_diffrn_radiation_monochromator graphite
_diffrn_radiation_type MoK\a
_diffrn_radiation_wavelength 0.71073
_diffrn_reflns_av_R_equivalents 0.0815
_diffrn_reflns_av_unetI/netI 0.0809
_diffrn_reflns_Laue_measured_fraction_full 1.000
_diffrn_reflns_Laue_measured_fraction_max 1.000
_diffrn_reflns_limit_h_max 21
_diffrn_reflns_limit_h_min -20
_diffrn_reflns_limit_k_max 22
_diffrn_reflns_limit_k_min -22
_diffrn_reflns_limit_l_max 18
_diffrn_reflns_limit_l_min -19
_diffrn_reflns_number 22058
_diffrn_reflns_point_group_measured_fraction_full 1.000
_diffrn_reflns_point_group_measured_fraction_max 1.000
_diffrn_reflns_theta_full 19.780
_diffrn_reflns_theta_max 19.780
_diffrn_reflns_theta_min 1.247
_exptl_absorpt_coefficient_mu 1.234
_exptl_absorpt_correction_type multi-scan
_exptl_crystal_colour red
_exptl_crystal_colour_primary red
_exptl_crystal_density_diffrn 1.533
_exptl_crystal_description block
_exptl_crystal_F_000 5252
_exptl_transmission_factor_max 0.7447
_exptl_transmission_factor_min 0.6177
_platon_squeeze_details
;
TITL c2c       C 1 2/c 1    R = 0.09
CELL   22.4736   24.0120   20.6252     90.00     97.76     90.00
SPGR C2/c
# Solvent Accessible Volume =      3373
# Electrons Found in S.A.V. =       580
# Note: Atoms in Void are Labelled as Cxxx and Qxxx for all Others
Q101 0.399 0.088 0.952 !       2.31 eA-3
Q102 0.147 0.457 0.046 !       2.20 eA-3
Q103 0.055 0.432 0.982 !       1.95 eA-3
Q104 0.898 0.084 0.448 !       1.80 eA-3
Q105 0.336 0.440 0.938 !       1.65 eA-3
Q106 0.421 0.429 0.019 !       1.63 eA-3
Q107 0.420 0.042 0.931 !       1.58 eA-3
Q108 0.500 0.056 0.260 !       1.47 eA-3
Q109 0.499 0.059 0.214 !       1.47 eA-3
Q110 0.914 0.047 0.419 !       1.46 eA-3
Q111 1.001 0.048 0.736 !       1.38 eA-3
Q112 0.468 0.414 0.256 !       1.37 eA-3
Q113 0.951 0.474 0.806 !       1.37 eA-3
Q114 0.852 0.033 0.426 !       1.27 eA-3
Q115 0.452 0.424 0.300 !       1.19 eA-3
Q116 0.447 0.087 0.277 !       1.18 eA-3
Q117 0.943 0.478 0.301 !       1.17 eA-3
Q118 0.545 0.084 0.259 !       1.14 eA-3
Q119 0.048 0.021 0.016 !       1.14 eA-3
C120 0.537 0.016 0.122 !       1.14 eA-3
Q121 0.547 0.456 0.172 !       1.13 eA-3
Q122 0.500 0.102 0.252 !       1.12 eA-3
Q123 0.109 0.002 0.124 !       1.10 eA-3
Q124 0.877 0.017 0.394 !       1.07 eA-3
Q125 0.914 0.488 0.889 !       1.00 eA-3
Q126 0.367 0.009 0.885 !       0.93 eA-3
Q127 0.032 0.490 0.257 !       0.85 eA-3
C128 0.407 0.087 0.232 !       0.83 eA-3
C129 0.512 0.058 0.373 !       0.79 eA-3
Q130 0.718 0.345 0.235 !       0.77 eA-3
C131 1.000 0.066 0.857 !       0.77 eA-3
Q132 0.991 0.019 0.858 !       0.76 eA-3
Q133 0.257 0.435 0.331 !       0.74 eA-3
Q134 0.968 0.014 0.423 !       0.74 eA-3
Q135 0.500 0.438 0.747 !       0.70 eA-3
Q136 0.475 0.369 0.248 !       0.70 eA-3
Q137 0.515 0.350 0.645 !       0.70 eA-3
C138 0.571 0.049 0.440 !       0.67 eA-3
Q139 0.978 0.501 0.951 !       0.67 eA-3
Q140 0.031 0.282 0.066 !       0.66 eA-3
C141 0.970 0.443 0.904 !       0.66 eA-3
Q142 0.493 0.271 0.345 !       0.65 eA-3
Q143 0.635 0.100 0.980 !       0.65 eA-3
C144 0.561 0.122 0.299 !       0.63 eA-3
Q145 0.563 0.382 0.692 !       0.63 eA-3
Q146 1.000 0.406 0.254 !       0.62 eA-3
Q147 0.929 0.346 0.283 !       0.62 eA-3
C148 0.110 0.501 0.685 !       0.61 eA-3
Q149 0.962 0.389 0.890 !       0.61 eA-3
Q150 0.466 0.251 0.093 !       0.60 eA-3
Q151 0.423 0.219 0.106 !       0.60 eA-3
Q152 0.033 0.343 0.159 !       0.60 eA-3
Q153 0.695 0.048 0.829 !       0.60 eA-3
Q154 0.650 0.261 0.716 !       0.60 eA-3
Q155 0.196 0.257 0.371 !       0.60 eA-3
Q156 0.782 0.302 0.518 !       0.59 eA-3
Q157 0.883 0.306 0.252 !       0.59 eA-3
Q158 0.579 0.141 0.660 !       0.59 eA-3
Q159 0.242 0.346 0.763 !       0.58 eA-3
Q160 0.538 0.172 0.603 !       0.58 eA-3
C161 0.564 0.367 0.219 !       0.57 eA-3
Q162 0.735 0.383 0.266 !       0.57 eA-3
Q163 0.438 0.058 0.174 !       0.57 eA-3
Q164 0.119 0.138 0.001 !       0.57 eA-3
C165 0.953 0.364 0.807 !       0.56 eA-3
C166 0.869 0.443 0.834 !       0.56 eA-3
Q167 0.877 0.447 0.910 !       0.55 eA-3
Q168 1.000 0.437 0.251 !       0.55 eA-3
Q169 0.446 0.237 0.307 !       0.55 eA-3
Q170 0.202 0.304 0.846 !       0.55 eA-3
Q171 0.057 0.420 0.092 !       0.55 eA-3
Q172 0.814 0.504 0.722 !       0.55 eA-3
Q173 0.470 0.183 0.296 !       0.54 eA-3
Q174 0.687 0.307 0.280 !       0.54 eA-3
Q175 0.775 0.321 0.499 !       0.54 eA-3
Q176 0.664 0.171 0.294 !       0.54 eA-3
Q177 0.917 0.249 0.440 !       0.54 eA-3
Q178 0.821 0.024 0.486 !       0.54 eA-3
Q179 0.517 0.368 0.700 !       0.54 eA-3
Q180 0.508 0.380 0.846 !       0.54 eA-3
Q181 0.312 0.134 0.159 !       0.53 eA-3
Q182 0.290 0.302 0.152 !       0.53 eA-3
Q183 0.970 0.020 0.295 !       0.53 eA-3
Q184 0.100 0.346 0.312 !       0.53 eA-3
Q185 0.586 0.096 0.075 !       0.53 eA-3
Q186 0.514 0.093 0.309 !       0.52 eA-3
Q187 0.031 0.191 0.084 !       0.52 eA-3
Q188 0.845 0.411 0.763 !       0.52 eA-3
Q189 0.767 0.027 0.121 !       0.51 eA-3
Q190 0.399 0.034 0.860 !       0.51 eA-3
Q191 0.101 0.311 0.955 !       0.51 eA-3
Q192 0.788 0.206 0.394 !       0.51 eA-3
Q193 0.959 0.134 0.843 !       0.51 eA-3
Q194 0.936 0.106 0.589 !       0.51 eA-3
Q195 0.773 0.097 0.452 !       0.51 eA-3
Q196 0.234 0.337 0.078 !       0.51 eA-3
C197 0.773 0.434 0.461 !       0.50 eA-3
Q198 0.696 0.446 0.393 !       0.50 eA-3
Q199 0.712 0.496 0.408 !       0.50 eA-3
;
_refine_diff_density_max 1.271
_refine_diff_density_min -0.471
_refine_diff_density_rms 0.104
_refine_ls_extinction_method none
_refine_ls_goodness_of_fit_ref 1.063
_refine_ls_hydrogen_treatment constr
_refine_ls_matrix_type full
_refine_ls_number_parameters 503
_refine_ls_number_reflns 4995
_refine_ls_number_restraints 55
_refine_ls_restrained_S_all 1.079
_refine_ls_R_factor_all 0.1231
_refine_ls_R_factor_gt 0.0676
_refine_ls_shift/su_max 0.000
_refine_ls_shift/su_mean 0.000
_refine_ls_structure_factor_coef Fsqd
_refine_ls_weighting_details 'w=1/[\s^2^(Fo^2^)+(0.1072P)^2^+61.1731P] where P=(Fo^2^+2Fc^2^)/3'
_refine_ls_weighting_scheme calc
_refine_ls_wR_factor_gt 0.1849
_refine_ls_wR_factor_ref 0.2127
_reflns_Friedel_coverage 0.000
_reflns_number_gt 2890
_reflns_number_total 4995
_reflns_threshold_expression 'I > 2\s(I)'
_cod_data_source_file ac0c00047_si_002.cif
_cod_data_source_block c2c_sq
_cod_depositor_comments 'Adding full bibliography for 1557785.cif.'
_cod_original_cell_volume 11028.1(16)
_cod_database_code 1557785
_shelx_shelxl_version_number 2014/7
_shelx_space_group_comment
;
The symmetry employed for this shelxl refinement is uniquely defined
by the following loop, which should always be used as a source of
symmetry information in preference to the above space-group names.
They are only intended as comments.
;
_olex2_refinement_description
;
1. Fixed Uiso
 At 1.2 times of:
  All C(H) groups
 At 1.5 times of:
  All C(H,H,H) groups
2. Restrained distances
 C21-C2
 1.45 with sigma of 0.02
 C8-C1
 1.5 with sigma of 0.01
 C6-C7
 1.5 with sigma of 0.01
3. Rigid bond restraints
 C20, C23, C17
 with sigma for 1-2 distances of 0.001 and sigma for 1-3 distances of 0.001
 C8, C1
 with sigma for 1-2 distances of 0.001 and sigma for 1-3 distances of 0.001
4. Uiso/Uaniso restraints and constraints
O21 \\sim C8 \\sim C1 \\sim C10: within 1.7A with sigma of 0.01 and sigma for
terminal atoms of 0.02
Uanis(O23) \\sim Ueq: with sigma of 0.01 and sigma for terminal atoms of 0.02
Uanis(C1) \\sim Ueq, Uanis(C12) \\sim Ueq: with sigma of 0.01 and sigma for
terminal atoms of 0.02
Uanis(C8) \\sim Ueq, Uanis(C10) \\sim Ueq: with sigma of 0.01 and sigma for
terminal atoms of 0.02
5.a Ternary CH refined with riding coordinates:
 C3(H3), C6(H6), C8(H8), C13(H13), C19(H19), C20(H20), C21(H21)
5.b Me refined with riding coordinates:
 C1(H1A,H1B,H1C), C2(H2A,H2B,H2C), C4(H4A,H4B,H4C), C5(H5A,H5B,H5C), C7(H7A,
 H7B,H7C), C9(H9A,H9B,H9C), C10(H10A,H10B,H10C), C11(H11A,H11B,H11C), C14(H14A,
 H14B,H14C), C17(H17A,H17B,H17C), C18(H18A,H18B,H18C), C22(H22A,H22B,H22C),
 C23(H23A,H23B,H23C), C24(H24A,H24B,H24C)
5.c Aromatic/amide H refined with riding coordinates:
 C12(H12), C16(H16)
;
_platon_squeeze_void_probe_radius 1.20
_olex2_submission_special_instructions 'No special instructions were received'

loop_
_space_group_symop_operation_xyz
'x, y, z'
'-x, y, -z+1/2'
'x+1/2, y+1/2, z'
'-x+1/2, y+1/2, -z+1/2'
'-x, -y, -z'
'x, -y, z-1/2'
'-x+1/2, -y+1/2, -z'
'x+1/2, -y+1/2, z-1/2'

loop_
_atom_site_label
_atom_site_type_symbol
_atom_site_fract_x
_atom_site_fract_y
_atom_site_fract_z
_atom_site_U_iso_or_equiv
_atom_site_adp_type
_atom_site_occupancy
_atom_site_site_symmetry_order
_atom_site_calc_flag
_atom_site_refinement_flags_posn
_atom_site_refinement_flags_adp
_atom_site_refinement_flags_occupancy
_atom_site_disorder_assembly
_atom_site_disorder_group
Ti1 Ti 0.0000 0.25312(12) 0.2500 0.0276(8) Uani 1 2 d S T P . .
Ti2 Ti 0.10154(9) 0.35397(10) 0.31911(10) 0.0463(7) Uani 1 1 d . . . . .
Ti3 Ti -0.03561(9) 0.35713(9) 0.35985(11) 0.0465(7) Uani 1 1 d . . . . .
Ti4 Ti -0.05680(9) 0.15026(9) 0.34718(11) 0.0475(7) Uani 1 1 d . . . . .
Ti5 Ti 0.05768(9) 0.25549(9) 0.41253(10) 0.0414(7) Uani 1 1 d . . . . .
Ti6 Ti -0.14788(8) 0.25019(10) 0.28340(10) 0.0429(7) Uani 1 1 d . . . . .
Ti7 Ti -0.10464(9) 0.15154(10) 0.18876(11) 0.0504(8) Uani 1 1 d . . . . .
Ti8 Ti -0.07771(9) 0.25464(10) 0.41965(10) 0.0447(7) Uani 1 1 d . . . . .
Ti10 Ti 0.0000 0.08381(14) 0.2500 0.0623(11) Uani 1 2 d S T P . .
O1 O 0.0261(3) 0.2964(3) 0.3201(3) 0.034(2) Uani 1 1 d . . . . .
O2 O 0.0633(3) 0.2087(3) 0.2373(3) 0.036(2) Uani 1 1 d . . . . .
O3 O 0.1016(3) 0.2083(3) 0.3716(3) 0.041(2) Uani 1 1 d . . . . .
O4 O -0.1215(3) 0.1983(3) 0.3635(3) 0.042(2) Uani 1 1 d . . . . .
O5 O -0.0125(3) 0.2083(3) 0.3976(3) 0.036(2) Uani 1 1 d . . . . .
O6 O 0.1416(3) 0.2971(3) 0.2832(3) 0.042(2) Uani 1 1 d . . . . .
O7 O -0.0971(3) 0.2994(3) 0.3443(3) 0.039(2) Uani 1 1 d . . . . .
O8 O 0.0780(3) 0.2316(4) 0.4978(4) 0.049(2) Uani 1 1 d . . . . .
O9 O 0.0315(3) 0.4030(3) 0.3400(4) 0.052(2) Uani 1 1 d . . . . .
O10 O 0.0652(3) 0.3795(3) 0.2323(3) 0.044(2) Uani 1 1 d . . . . .
O11 O 0.1106(3) 0.3232(3) 0.4109(4) 0.046(2) Uani 1 1 d . . . . .
O12 O -0.2190(3) 0.2710(4) 0.3045(4) 0.056(3) Uani 1 1 d . . . . .
O13 O -0.0120(3) 0.3089(3) 0.4327(3) 0.040(2) Uani 1 1 d . . . . .
O14 O 0.0242(3) 0.1258(3) 0.3262(4) 0.046(2) Uani 1 1 d . . . . .
O15 O -0.1737(3) 0.1816(4) 0.2302(4) 0.057(2) Uani 1 1 d . . . . .
O16 O -0.1403(3) 0.2758(4) 0.4621(4) 0.059(3) Uani 1 1 d . . . . .
O17 O -0.0736(3) 0.4089(3) 0.4027(4) 0.069(3) Uani 1 1 d . . . . .
O18 O -0.0410(3) 0.2223(4) 0.5158(4) 0.065(3) Uani 1 1 d . . . . .
O19 O -0.0793(3) 0.1050(3) 0.2703(4) 0.054(2) Uani 1 1 d . . . . .
O20 O -0.1454(4) 0.0997(4) 0.1424(4) 0.073(3) Uani 1 1 d . . . . .
O21 O 0.1575(4) 0.4054(4) 0.3335(4) 0.082(3) Uani 1 1 d . U . . .
O22 O -0.0667(4) 0.0990(4) 0.4080(4) 0.077(3) Uani 1 1 d . . . . .
O24 O 0.0000 0.0089(5) 0.2500 0.094(5) Uani 1 2 d S T P . .
C1 C 0.2494(7) 0.4529(9) 0.3262(11) 0.182(7) Uani 1 1 d D U . . .
H1A H 0.2605 0.4278 0.2924 0.272 Uiso 1 1 calc R . . . .
H1B H 0.2676 0.4895 0.3216 0.272 Uiso 1 1 calc R . . . .
H1C H 0.2637 0.4376 0.3695 0.272 Uiso 1 1 calc R . . . .
C2 C -0.2355(9) 0.3610(9) 0.3336(12) 0.185(12) Uani 1 1 d D . . . .
H2A H -0.2640 0.3920 0.3282 0.277 Uiso 1 1 calc R . . . .
H2B H -0.2276 0.3506 0.3799 0.277 Uiso 1 1 calc R . . . .
H2C H -0.1978 0.3723 0.3184 0.277 Uiso 1 1 calc R . . . .
C3 C 0.1149(6) 0.1843(7) 0.5205(7) 0.066(4) Uani 1 1 d . . . . .
H3 H 0.1487 0.1826 0.4937 0.079 Uiso 1 1 calc R . . . .
C4 C 0.0813(6) 0.1308(6) 0.5105(7) 0.092(5) Uani 1 1 d . . . . .
H4A H 0.1077 0.0999 0.5264 0.138 Uiso 1 1 calc R . . . .
H4B H 0.0466 0.1317 0.5347 0.138 Uiso 1 1 calc R . . . .
H4C H 0.0673 0.1257 0.4637 0.138 Uiso 1 1 calc R . . . .
C5 C 0.1417(6) 0.1936(7) 0.5897(7) 0.106(6) Uani 1 1 d . . . . .
H5A H 0.1667 0.1615 0.6052 0.159 Uiso 1 1 calc R . . . .
H5B H 0.1664 0.2273 0.5925 0.159 Uiso 1 1 calc R . . . .
H5C H 0.1095 0.1980 0.6170 0.159 Uiso 1 1 calc R . . . .
C6 C -0.1569(6) 0.0450(8) 0.1188(8) 0.089(5) Uani 1 1 d D . . . .
H6 H -0.1203 0.0321 0.1005 0.107 Uiso 1 1 calc R . . . .
C7 C -0.2085(7) 0.0439(8) 0.0640(8) 0.141(8) Uani 1 1 d D . . . .
H7A H -0.2008 0.0704 0.0300 0.211 Uiso 1 1 calc R . . . .
H7B H -0.2126 0.0063 0.0454 0.211 Uiso 1 1 calc R . . . .
H7C H -0.2456 0.0542 0.0810 0.211 Uiso 1 1 calc R . . . .
C8 C 0.1816(7) 0.4589(8) 0.3185(10) 0.127(4) Uani 1 1 d D U . . .
H8 H 0.1647 0.4723 0.2739 0.153 Uiso 1 1 calc R . . . .
C9 C -0.3193(7) 0.3007(9) 0.3163(11) 0.183(11) Uani 1 1 d . . . . .
H9A H -0.3460 0.3331 0.3100 0.275 Uiso 1 1 calc R . . . .
H9B H -0.3369 0.2697 0.2893 0.275 Uiso 1 1 calc R . . . .
H9C H -0.3142 0.2897 0.3625 0.275 Uiso 1 1 calc R . . . .
C10 C 0.1683(9) 0.4957(8) 0.3688(10) 0.157(7) Uani 1 1 d . U . . .
H10A H 0.1838 0.5329 0.3610 0.235 Uiso 1 1 calc R . . . .
H10B H 0.1247 0.4976 0.3686 0.235 Uiso 1 1 calc R . . . .
H10C H 0.1873 0.4819 0.4114 0.235 Uiso 1 1 calc R . . . .
C11 C -0.1672(10) 0.0074(9) 0.1677(10) 0.170(10) Uani 1 1 d . . . . .
H11A H -0.1749 -0.0296 0.1485 0.255 Uiso 1 1 calc R . . . .
H11B H -0.1319 0.0060 0.2012 0.255 Uiso 1 1 calc R . . . .
H11C H -0.2022 0.0196 0.1877 0.255 Uiso 1 1 calc R . . . .
C12 C -0.2234(6) 0.2131(6) 0.4609(6) 0.056(4) Uani 1 1 d . U . . .
H12 H -0.2053 0.1876 0.4342 0.067 Uiso 1 1 calc R . . . .
C13 C -0.2324(6) 0.1561(7) 0.2216(8) 0.081(5) Uani 1 1 d . . . . .
H13 H -0.2283 0.1202 0.1981 0.097 Uiso 1 1 calc R . . . .
C14 C 0.2065(5) 0.3144(7) 0.4767(7) 0.094(6) Uani 1 1 d . . . . .
H14A H 0.2333 0.3306 0.5132 0.141 Uiso 1 1 calc R . . . .
H14B H 0.1970 0.2759 0.4872 0.141 Uiso 1 1 calc R . . . .
H14C H 0.2263 0.3149 0.4371 0.141 Uiso 1 1 calc R . . . .
C15 C -0.1950(6) 0.2617(6) 0.4803(6) 0.050(4) Uani 1 1 d . . . . .
C16 C -0.2788(6) 0.2009(6) 0.4801(6) 0.067(4) Uani 1 1 d . . . . .
H16 H -0.2988 0.1672 0.4664 0.080 Uiso 1 1 calc R . . . .
C17 C -0.0370(7) 0.1972(10) 0.6303(8) 0.163(8) Uani 1 1 d . U . . .
H17A H -0.0489 0.2098 0.6719 0.244 Uiso 1 1 calc R . . . .
H17B H -0.0555 0.1610 0.6186 0.244 Uiso 1 1 calc R . . . .
H17C H 0.0068 0.1936 0.6349 0.244 Uiso 1 1 calc R . . . .
C18 C -0.2743(7) 0.1912(9) 0.1771(8) 0.131(8) Uani 1 1 d . . . . .
H18A H -0.3143 0.1741 0.1712 0.196 Uiso 1 1 calc R . . . .
H18B H -0.2767 0.2284 0.1962 0.196 Uiso 1 1 calc R . . . .
H18C H -0.2596 0.1942 0.1346 0.196 Uiso 1 1 calc R . . . .
C19 C 0.1517(6) 0.3466(6) 0.4655(6) 0.069(4) Uani 1 1 d . . . . .
H19 H 0.1650 0.3823 0.4471 0.083 Uiso 1 1 calc R . . . .
C20 C -0.0569(7) 0.2379(8) 0.5790(8) 0.105(6) Uani 1 1 d . U . . .
H20 H -0.1017 0.2403 0.5749 0.127 Uiso 1 1 calc R . . . .
C21 C -0.2597(7) 0.3153(8) 0.2968(10) 0.105(6) Uani 1 1 d D . . . .
H21 H -0.2659 0.3262 0.2496 0.126 Uiso 1 1 calc R . . . .
C22 C 0.1191(6) 0.3651(7) 0.5187(8) 0.111(6) Uani 1 1 d . . . . .
H22A H 0.0834 0.3861 0.5005 0.167 Uiso 1 1 calc R . . . .
H22B H 0.1069 0.3325 0.5424 0.167 Uiso 1 1 calc R . . . .
H22C H 0.1453 0.3888 0.5489 0.167 Uiso 1 1 calc R . . . .
C23 C -0.0321(10) 0.2941(10) 0.5969(9) 0.170(9) Uani 1 1 d . U . . .
H23A H -0.0428 0.3048 0.6397 0.255 Uiso 1 1 calc R . . . .
H23B H 0.0117 0.2932 0.5989 0.255 Uiso 1 1 calc R . . . .
H23C H -0.0489 0.3211 0.5638 0.255 Uiso 1 1 calc R . . . .
C24 C -0.2535(6) 0.1412(7) 0.2854(8) 0.105(6) Uani 1 1 d . . . . .
H24A H -0.2934 0.1242 0.2769 0.157 Uiso 1 1 calc R . . . .
H24B H -0.2253 0.1148 0.3092 0.157 Uiso 1 1 calc R . . . .
H24C H -0.2556 0.1750 0.3117 0.157 Uiso 1 1 calc R . . . .
Ti9 Ti 0.0000 0.42349(14) 0.2500 0.0581(11) Uani 1 2 d S T P A 1
O23 O 0.0000 0.4968(7) 0.2500 0.154(7) Uani 1 2 d S TU P A 1

loop_
_atom_site_aniso_label
_atom_site_aniso_U_11
_atom_site_aniso_U_22
_atom_site_aniso_U_33
_atom_site_aniso_U_23
_atom_site_aniso_U_13
_atom_site_aniso_U_12
Ti1 0.0180(16) 0.0282(19) 0.0388(19) 0.000 0.0125(13) 0.000
Ti2 0.0406(14) 0.0512(17) 0.0496(16) -0.0035(13) 0.0148(12) -0.0189(12)
Ti3 0.0467(15) 0.0439(16) 0.0523(16) -0.0071(13) 0.0192(12) 0.0036(12)
Ti4 0.0417(14) 0.0453(16) 0.0602(17) 0.0071(13) 0.0242(12) -0.0071(12)
Ti5 0.0280(13) 0.0554(17) 0.0428(15) 0.0067(13) 0.0120(11) -0.0015(12)
Ti6 0.0209(12) 0.0634(17) 0.0472(15) -0.0036(14) 0.0145(10) 0.0000(12)
Ti7 0.0384(14) 0.0555(18) 0.0603(17) -0.0145(14) 0.0177(12) -0.0162(13)
Ti8 0.0291(13) 0.0615(17) 0.0475(15) -0.0003(14) 0.0194(11) -0.0004(12)
Ti10 0.069(2) 0.040(2) 0.083(3) 0.000 0.031(2) 0.000
O1 0.023(4) 0.037(5) 0.045(5) 0.002(4) 0.013(4) -0.001(4)
O2 0.036(5) 0.034(5) 0.043(5) 0.009(4) 0.019(4) 0.007(4)
O3 0.029(4) 0.046(6) 0.052(5) 0.005(4) 0.014(4) 0.005(4)
O4 0.026(4) 0.060(6) 0.045(5) 0.001(4) 0.021(4) -0.006(4)
O5 0.025(4) 0.041(5) 0.044(5) 0.008(4) 0.011(4) 0.000(4)
O6 0.028(4) 0.060(6) 0.041(5) 0.001(4) 0.013(4) -0.004(4)
O7 0.021(4) 0.047(6) 0.052(5) -0.003(4) 0.018(4) 0.007(4)
O8 0.024(5) 0.076(7) 0.048(6) 0.021(5) 0.004(4) -0.002(5)
O9 0.064(6) 0.031(5) 0.064(6) -0.010(4) 0.023(5) -0.011(4)
O10 0.044(5) 0.041(5) 0.051(5) 0.009(4) 0.021(4) -0.007(4)
O11 0.036(5) 0.056(6) 0.047(6) -0.007(5) 0.010(4) -0.014(4)
O12 0.030(5) 0.085(7) 0.057(6) 0.002(5) 0.017(4) 0.005(5)
O13 0.037(5) 0.044(5) 0.040(5) -0.006(4) 0.013(4) 0.000(4)
O14 0.044(5) 0.031(5) 0.067(6) 0.011(4) 0.019(4) 0.007(4)
O15 0.025(5) 0.086(7) 0.065(6) -0.012(5) 0.020(4) -0.014(5)
O16 0.029(5) 0.103(8) 0.052(6) 0.001(5) 0.027(4) 0.001(5)
O17 0.066(6) 0.062(7) 0.081(7) -0.010(5) 0.015(5) 0.014(5)
O18 0.056(6) 0.099(8) 0.044(6) 0.017(5) 0.023(5) 0.009(5)
O19 0.048(5) 0.048(6) 0.071(6) -0.005(5) 0.026(4) -0.016(4)
O20 0.071(6) 0.070(7) 0.081(7) -0.043(6) 0.024(5) -0.041(6)
O21 0.086(6) 0.076(7) 0.087(6) -0.010(5) 0.021(5) -0.054(5)
O22 0.065(6) 0.080(7) 0.089(7) 0.008(6) 0.025(5) -0.006(5)
O24 0.125(12) 0.039(9) 0.123(13) 0.000 0.035(10) 0.000
C1 0.131(7) 0.181(13) 0.237(14) -0.022(12) 0.040(12) -0.036(11)
C2 0.14(2) 0.11(2) 0.31(4) 0.00(2) 0.07(2) 0.080(18)
C3 0.039(9) 0.092(13) 0.067(12) 0.034(10) 0.005(8) 0.003(10)
C4 0.085(12) 0.085(14) 0.111(14) 0.045(11) 0.028(10) 0.010(11)
C5 0.065(10) 0.19(2) 0.063(12) 0.050(12) 0.006(9) 0.036(11)
C6 0.073(12) 0.093(15) 0.106(15) -0.020(13) 0.032(11) -0.027(11)
C7 0.101(14) 0.141(19) 0.17(2) -0.076(15) -0.005(14) -0.050(13)
C8 0.130(6) 0.117(7) 0.135(7) -0.015(7) 0.015(6) -0.036(7)
C9 0.058(12) 0.21(2) 0.30(3) 0.10(2) 0.095(16) 0.053(14)
C10 0.189(13) 0.125(12) 0.167(13) -0.003(11) 0.065(11) -0.022(11)
C11 0.21(2) 0.14(2) 0.16(2) 0.009(18) 0.013(18) -0.083(18)
C12 0.049(7) 0.065(8) 0.060(8) 0.001(7) 0.029(6) 0.007(7)
C13 0.035(9) 0.132(15) 0.078(12) -0.037(11) 0.019(9) -0.032(10)
C14 0.028(9) 0.156(17) 0.091(12) -0.023(11) -0.014(8) -0.006(10)
C15 0.040(9) 0.071(12) 0.043(9) -0.003(8) 0.017(7) 0.011(8)
C16 0.052(9) 0.098(13) 0.058(10) -0.015(9) 0.033(8) -0.022(9)
C17 0.096(14) 0.288(18) 0.112(15) 0.093(13) 0.042(12) 0.044(15)
C18 0.049(11) 0.24(2) 0.095(14) -0.008(15) -0.024(10) -0.027(13)
C19 0.050(10) 0.099(13) 0.054(10) -0.017(9) -0.010(9) -0.025(9)
C20 0.074(12) 0.194(16) 0.054(12) 0.022(10) 0.033(9) 0.018(11)
C21 0.075(14) 0.095(16) 0.156(19) 0.039(14) 0.056(12) 0.044(13)
C22 0.074(12) 0.155(18) 0.098(14) -0.052(13) -0.010(10) 0.015(11)
C23 0.20(2) 0.210(14) 0.099(16) -0.044(14) 0.029(16) 0.009(17)
C24 0.076(11) 0.130(16) 0.116(15) 0.007(12) 0.039(11) -0.044(11)
Ti9 0.082(3) 0.033(2) 0.062(3) 0.000 0.022(2) 0.000
O23 0.224(15) 0.081(11) 0.139(13) 0.000 -0.044(12) 0.000

loop_
_atom_type_symbol
_atom_type_description
_atom_type_scat_dispersion_real
_atom_type_scat_dispersion_imag
_atom_type_scat_source
C C 0.0033 0.0016 'International Tables Vol C Tables 4.2.6.8 and 6.1.1.4'
H H 0.0000 0.0000 'International Tables Vol C Tables 4.2.6.8 and 6.1.1.4'
O O 0.0106 0.0060 'International Tables Vol C Tables 4.2.6.8 and 6.1.1.4'
Ti Ti 0.2776 0.4457 'International Tables Vol C Tables 4.2.6.8 and 6.1.1.4'

loop_
_geom_angle_atom_site_label_1
_geom_angle_atom_site_label_2
_geom_angle_atom_site_label_3
_geom_angle
_geom_angle_site_symmetry_1
_geom_angle_site_symmetry_3
_geom_angle_publ_flag
O1 Ti1 O1 110.0(5) 2 . ?
O1 Ti1 O2 106.0(3) . . ?
O1 Ti1 O2 106.0(3) 2 2 ?
O1 Ti1 O2 113.3(3) 2 . ?
O1 Ti1 O2 113.3(3) . 2 ?
O2 Ti1 O2 108.5(4) . 2 ?
Ti5 Ti2 Ti3 60.20(6) . . ?
O1 Ti2 Ti3 42.42(18) . . ?
O1 Ti2 Ti5 41.07(18) . . ?
O1 Ti2 Ti9 79.45(19) . . ?
O6 Ti2 Ti3 129.9(2) . . ?
O6 Ti2 Ti5 84.5(2) . . ?
O6 Ti2 O1 87.5(3) . . ?
O6 Ti2 O9 159.4(3) . . ?
O6 Ti2 O10 91.7(3) . . ?
O6 Ti2 O11 96.5(3) . . ?
O6 Ti2 Ti9 126.7(2) . . ?
O9 Ti2 Ti3 33.6(2) . . ?
O9 Ti2 Ti5 89.4(2) . . ?
O9 Ti2 O1 75.1(3) . . ?
O9 Ti2 Ti9 39.9(2) . . ?
O10 Ti2 Ti3 86.4(2) . . ?
O10 Ti2 Ti5 129.7(2) . . ?
O10 Ti2 O1 88.8(3) . . ?
O10 Ti2 O9 77.1(3) . . ?
O10 Ti2 O11 161.4(3) . . ?
O10 Ti2 Ti9 37.2(2) . . ?
O11 Ti2 Ti3 75.5(2) . . ?
O11 Ti2 Ti5 35.5(2) . . ?
O11 Ti2 O1 74.9(3) . . ?
O11 Ti2 O9 89.8(3) . . ?
O11 Ti2 Ti9 128.2(2) . . ?
O21 Ti2 Ti3 127.7(3) . . ?
O21 Ti2 Ti5 132.1(3) . . ?
O21 Ti2 O1 168.1(4) . . ?
O21 Ti2 O6 102.2(4) . . ?
O21 Ti2 O9 96.5(4) . . ?
O21 Ti2 O10 97.7(4) . . ?
O21 Ti2 O11 96.9(4) . . ?
O21 Ti2 Ti9 99.7(3) . . ?
Ti9 Ti2 Ti3 55.71(6) . . ?
Ti9 Ti2 Ti5 114.00(8) . . ?
Ti2 Ti3 Ti5 59.62(6) . . ?
Ti8 Ti3 Ti2 116.61(9) . . ?
Ti8 Ti3 Ti5 58.26(6) . . ?
Ti8 Ti3 Ti9 153.86(10) . . ?
O1 Ti3 Ti2 41.19(17) . . ?
O1 Ti3 Ti5 40.86(18) . . ?
O1 Ti3 Ti8 81.98(19) . . ?
O1 Ti3 Ti9 79.97(19) . . ?
O7 Ti3 Ti2 127.2(2) . . ?
O7 Ti3 Ti5 86.1(2) . . ?
O7 Ti3 Ti8 38.8(2) . . ?
O7 Ti3 O1 86.4(3) . . ?
O7 Ti3 O9 156.0(3) . . ?
O7 Ti3 O10 84.1(3) . 2 ?
O7 Ti3 Ti9 120.9(2) . . ?
O9 Ti3 Ti2 35.6(2) . . ?
O9 Ti3 Ti5 90.7(2) . . ?
O9 Ti3 Ti8 148.6(2) . . ?
O9 Ti3 O1 75.9(3) . . ?
O9 Ti3 O10 79.4(3) . 2 ?
O9 Ti3 Ti9 40.7(2) . . ?
O10 Ti3 Ti2 88.1(2) 2 . ?
O10 Ti3 Ti5 128.7(2) 2 . ?
O10 Ti3 Ti8 122.3(2) 2 . ?
O10 Ti3 O1 88.3(3) 2 . ?
O10 Ti3 Ti9 38.7(2) 2 . ?
O13 Ti3 Ti2 91.0(2) . . ?
O13 Ti3 Ti5 36.8(2) . . ?
O13 Ti3 Ti8 40.6(2) . . ?
O13 Ti3 O1 77.0(3) . . ?
O13 Ti3 O7 79.3(3) . . ?
O13 Ti3 O9 111.5(3) . . ?
O13 Ti3 O10 158.3(3) . 2 ?
O13 Ti3 Ti9 148.2(2) . . ?
O17 Ti3 Ti2 131.3(3) . . ?
O17 Ti3 Ti5 132.0(3) . . ?
O17 Ti3 Ti8 99.8(3) . . ?
O17 Ti3 O1 169.6(3) . . ?
O17 Ti3 O7 101.5(3) . . ?
O17 Ti3 O9 98.3(4) . . ?
O17 Ti3 O10 99.3(3) . 2 ?
O17 Ti3 O13 97.6(3) . . ?
O17 Ti3 Ti9 101.4(3) . . ?
Ti9 Ti3 Ti2 57.38(6) . . ?
Ti9 Ti3 Ti5 115.04(8) . . ?
Ti7 Ti4 Ti6 59.88(7) . . ?
Ti8 Ti4 Ti6 57.31(7) . . ?
Ti8 Ti4 Ti7 115.81(9) . . ?
Ti10 Ti4 Ti6 114.77(8) . . ?
Ti10 Ti4 Ti7 56.69(6) . . ?
Ti10 Ti4 Ti8 153.65(10) . . ?
O2 Ti4 Ti6 42.27(17) 2 . ?
O2 Ti4 Ti7 40.62(18) 2 . ?
O2 Ti4 Ti8 82.20(19) 2 . ?
O2 Ti4 Ti10 78.48(18) 2 . ?
O4 Ti4 Ti6 36.1(2) . . ?
O4 Ti4 Ti7 90.9(2) . . ?
O4 Ti4 Ti8 40.1(2) . . ?
O4 Ti4 Ti10 147.4(2) . . ?
O4 Ti4 O2 77.7(3) . 2 ?
O4 Ti4 O5 79.6(3) . . ?
O4 Ti4 O14 160.1(3) . . ?
O4 Ti4 O19 111.2(3) . . ?
O5 Ti4 Ti6 86.4(2) . . ?
O5 Ti4 Ti7 127.0(2) . . ?
O5 Ti4 Ti8 39.69(19) . . ?
O5 Ti4 Ti10 120.8(2) . . ?
O5 Ti4 O2 86.6(3) . 2 ?
O5 Ti4 O14 84.9(3) . . ?
O5 Ti4 O19 154.9(3) . . ?
O14 Ti4 Ti6 130.9(2) . . ?
O14 Ti4 Ti7 88.5(2) . . ?
O14 Ti4 Ti8 124.1(2) . . ?
O14 Ti4 Ti10 38.6(2) . . ?
O14 Ti4 O2 89.0(3) . 2 ?
O19 Ti4 Ti6 90.1(2) . . ?
O19 Ti4 Ti7 34.8(2) . . ?
O19 Ti4 Ti8 147.2(3) . . ?
O19 Ti4 Ti10 40.2(2) . . ?
O19 Ti4 O2 74.4(3) . 2 ?
O19 Ti4 O14 78.7(3) . . ?
O22 Ti4 Ti6 130.3(3) . . ?
O22 Ti4 Ti7 130.1(3) . . ?
O22 Ti4 Ti8 100.6(3) . . ?
O22 Ti4 Ti10 102.0(3) . . ?
O22 Ti4 O2 168.2(3) . 2 ?
O22 Ti4 O4 96.9(4) . . ?
O22 Ti4 O5 102.8(4) . . ?
O22 Ti4 O14 98.7(3) . . ?
O22 Ti4 O19 98.3(4) . . ?
Ti2 Ti5 Ti3 60.18(6) . . ?
Ti8 Ti5 Ti2 114.28(9) . . ?
Ti8 Ti5 Ti3 55.32(7) . . ?
O1 Ti5 Ti2 41.35(17) . . ?
O1 Ti5 Ti3 42.37(18) . . ?
O1 Ti5 Ti8 80.61(17) . . ?
O3 Ti5 Ti2 87.2(2) . . ?
O3 Ti5 Ti3 132.8(2) . . ?
O3 Ti5 Ti8 129.3(2) . . ?
O3 Ti5 O1 90.5(3) . . ?
O3 Ti5 O5 92.5(3) . . ?
O3 Ti5 O8 99.9(4) . . ?
O3 Ti5 O11 98.0(3) . . ?
O3 Ti5 O13 161.9(3) . . ?
O5 Ti5 Ti2 129.2(2) . . ?
O5 Ti5 Ti3 85.0(2) . . ?
O5 Ti5 Ti8 37.8(2) . . ?
O5 Ti5 O1 87.9(3) . . ?
O5 Ti5 O11 160.1(3) . . ?
O5 Ti5 O13 77.1(3) . . ?
O8 Ti5 Ti2 136.6(2) . . ?
O8 Ti5 Ti3 127.3(3) . . ?
O8 Ti5 Ti8 94.1(2) . . ?
O8 Ti5 O1 169.5(3) . . ?
O8 Ti5 O5 93.5(3) . . ?
O8 Ti5 O11 101.3(3) . . ?
O8 Ti5 O13 95.5(3) . . ?
O11 Ti5 Ti2 35.5(2) . . ?
O11 Ti5 Ti3 75.4(2) . . ?
O11 Ti5 Ti8 126.7(2) . . ?
O11 Ti5 O1 75.2(3) . . ?
O11 Ti5 O13 88.2(3) . . ?
O13 Ti5 Ti2 88.1(2) . . ?
O13 Ti5 Ti3 32.90(19) . . ?
O13 Ti5 Ti8 39.30(19) . . ?
O13 Ti5 O1 74.6(3) . . ?
Ti7 Ti6 Ti4 59.91(7) . . ?
Ti8 Ti6 Ti4 56.01(7) . . ?
Ti8 Ti6 Ti7 114.57(9) . . ?
O2 Ti6 Ti4 42.02(18) 2 . ?
O2 Ti6 Ti7 40.67(18) 2 . ?
O2 Ti6 Ti8 80.99(18) 2 . ?
O4 Ti6 Ti4 32.80(18) . . ?
O4 Ti6 Ti7 88.0(2) . . ?
O4 Ti6 Ti8 39.8(2) . . ?
O4 Ti6 O2 74.2(3) . 2 ?
O6 Ti6 Ti4 130.6(2) 2 . ?
O6 Ti6 Ti7 86.4(2) 2 . ?
O6 Ti6 Ti8 127.0(2) 2 . ?
O6 Ti6 O2 88.7(3) 2 2 ?
O6 Ti6 O4 159.2(3) 2 . ?
O6 Ti6 O7 90.7(3) 2 . ?
O6 Ti6 O15 98.1(3) 2 . ?
O7 Ti6 Ti4 84.7(2) . . ?
O7 Ti6 Ti7 128.0(2) . . ?
O7 Ti6 Ti8 37.3(2) . . ?
O7 Ti6 O2 87.4(3) . 2 ?
O7 Ti6 O4 77.0(3) . . ?
O7 Ti6 O15 159.0(3) . . ?
O12 Ti6 Ti4 129.2(3) . . ?
O12 Ti6 Ti7 133.7(3) . . ?
O12 Ti6 Ti8 97.7(3) . . ?
O12 Ti6 O2 169.6(4) . 2 ?
O12 Ti6 O4 98.1(3) . . ?
O12 Ti6 O6 100.2(4) . 2 ?
O12 Ti6 O7 97.9(3) . . ?
O12 Ti6 O15 99.2(3) . . ?
O15 Ti6 Ti4 75.0(2) . . ?
O15 Ti6 Ti7 34.8(2) . . ?
O15 Ti6 Ti8 127.4(3) . . ?
O15 Ti6 O2 73.9(3) . 2 ?
O15 Ti6 O4 88.5(3) . . ?
Ti6 Ti7 Ti4 60.21(7) . . ?
Ti10 Ti7 Ti4 56.28(6) . . ?
Ti10 Ti7 Ti6 114.69(8) . . ?
O2 Ti7 Ti4 42.00(19) 2 . ?
O2 Ti7 Ti6 42.30(18) 2 . ?
O2 Ti7 Ti10 79.0(2) 2 . ?
O3 Ti7 Ti4 129.5(2) 2 . ?
O3 Ti7 Ti6 84.8(2) 2 . ?
O3 Ti7 Ti10 125.8(2) 2 . ?
O3 Ti7 O2 87.5(3) 2 2 ?
O3 Ti7 O14 90.4(3) 2 2 ?
O3 Ti7 O15 97.0(3) 2 . ?
O3 Ti7 O19 158.0(3) 2 . ?
O14 Ti7 Ti4 88.2(2) 2 . ?
O14 Ti7 Ti6 131.8(2) 2 . ?
O14 Ti7 Ti10 38.0(2) 2 . ?
O14 Ti7 O2 89.7(3) 2 2 ?
O14 Ti7 O15 163.3(3) 2 . ?
O14 Ti7 O19 78.3(3) 2 . ?
O15 Ti7 Ti4 75.5(2) . . ?
O15 Ti7 Ti6 35.1(2) . . ?
O15 Ti7 Ti10 128.7(2) . . ?
O15 Ti7 O2 75.8(3) . 2 ?
O15 Ti7 O19 89.5(3) . . ?
O19 Ti7 Ti4 32.8(2) . . ?
O19 Ti7 Ti6 88.7(2) . . ?
O19 Ti7 Ti10 40.3(2) . . ?
O19 Ti7 O2 73.8(3) . 2 ?
O20 Ti7 Ti4 127.6(3) . . ?
O20 Ti7 Ti6 131.2(3) . . ?
O20 Ti7 Ti10 99.6(3) . . ?
O20 Ti7 O2 167.9(3) . 2 ?
O20 Ti7 O3 102.7(4) . 2 ?
O20 Ti7 O14 96.6(4) . 2 ?
O20 Ti7 O15 96.3(4) . . ?
O20 Ti7 O19 97.3(4) . . ?
Ti3 Ti8 Ti4 114.06(9) . . ?
Ti3 Ti8 Ti5 66.42(7) . . ?
Ti3 Ti8 Ti6 78.41(8) . . ?
Ti4 Ti8 Ti5 75.96(7) . . ?
Ti4 Ti8 Ti6 66.68(8) . . ?
Ti6 Ti8 Ti5 110.55(8) . . ?
O4 Ti8 Ti3 119.4(2) . . ?
O4 Ti8 Ti4 39.2(2) . . ?
O4 Ti8 Ti5 113.5(2) . . ?
O4 Ti8 Ti6 43.2(2) . . ?
O4 Ti8 O13 148.2(3) . . ?
O4 Ti8 O18 112.9(3) . . ?
O5 Ti8 Ti3 94.9(2) . . ?
O5 Ti8 Ti4 39.4(2) . . ?
O5 Ti8 Ti5 37.6(2) . . ?
O5 Ti8 Ti6 94.4(2) . . ?
O5 Ti8 O4 78.5(3) . . ?
O5 Ti8 O13 80.5(3) . . ?
O5 Ti8 O18 78.7(3) . . ?
O7 Ti8 Ti3 40.3(2) . . ?
O7 Ti8 Ti4 95.7(2) . . ?
O7 Ti8 Ti5 94.4(2) . . ?
O7 Ti8 Ti6 39.2(2) . . ?
O7 Ti8 O4 82.3(3) . . ?
O7 Ti8 O5 103.3(3) . . ?
O7 Ti8 O13 79.7(3) . . ?
O7 Ti8 O18 164.7(3) . . ?
O13 Ti8 Ti3 39.5(2) . . ?
O13 Ti8 Ti4 117.4(2) . . ?
O13 Ti8 Ti5 43.0(2) . . ?
O13 Ti8 Ti6 116.0(2) . . ?
O13 Ti8 O18 85.8(3) . . ?
O16 Ti8 Ti3 106.2(3) . . ?
O16 Ti8 Ti4 131.0(3) . . ?
O16 Ti8 Ti5 148.7(3) . . ?
O16 Ti8 Ti6 96.7(3) . . ?
O16 Ti8 O4 96.8(3) . . ?
O16 Ti8 O5 157.8(4) . . ?
O16 Ti8 O7 97.5(3) . . ?
O16 Ti8 O13 111.3(3) . . ?
O16 Ti8 O18 83.4(3) . . ?
O18 Ti8 Ti3 124.8(2) . . ?
O18 Ti8 Ti4 95.2(2) . . ?
O18 Ti8 Ti5 77.9(2) . . ?
O18 Ti8 Ti6 156.0(3) . . ?
Ti4 Ti10 Ti4 115.27(14) . 2 ?
Ti4 Ti10 Ti7 67.03(8) 2 2 ?
Ti4 Ti10 Ti7 78.98(8) 2 . ?
Ti4 Ti10 Ti7 67.02(8) . . ?
Ti4 Ti10 Ti7 78.98(8) . 2 ?
Ti7 Ti10 Ti7 114.21(14) 2 . ?
O14 Ti10 Ti4 100.0(2) . 2 ?
O14 Ti10 Ti4 41.8(2) . . ?
O14 Ti10 Ti4 41.8(2) 2 2 ?
O14 Ti10 Ti4 100.0(2) 2 . ?
O14 Ti10 Ti7 100.6(2) 2 2 ?
O14 Ti10 Ti7 100.6(2) . . ?
O14 Ti10 Ti7 40.2(2) 2 . ?
O14 Ti10 Ti7 40.2(2) . 2 ?
O14 Ti10 O14 115.4(5) 2 . ?
O14 Ti10 O19 82.6(3) 2 . ?
O14 Ti10 O19 81.4(3) 2 2 ?
O14 Ti10 O19 82.6(3) . 2 ?
O14 Ti10 O19 81.4(3) . . ?
O19 Ti10 Ti4 119.4(3) . 2 ?
O19 Ti10 Ti4 39.7(2) 2 2 ?
O19 Ti10 Ti4 39.7(2) . . ?
O19 Ti10 Ti4 119.4(3) 2 . ?
O19 Ti10 Ti7 117.1(2) 2 . ?
O19 Ti10 Ti7 117.1(2) . 2 ?
O19 Ti10 Ti7 42.4(2) . . ?
O19 Ti10 Ti7 42.4(2) 2 2 ?
O19 Ti10 O19 149.8(5) . 2 ?
O24 Ti10 Ti4 122.37(7) . 2 ?
O24 Ti10 Ti4 122.37(7) . . ?
O24 Ti10 Ti7 122.89(7) . . ?
O24 Ti10 Ti7 122.90(7) . 2 ?
O24 Ti10 O14 122.3(2) . 2 ?
O24 Ti10 O14 122.3(2) . . ?
O24 Ti10 O19 105.1(2) . 2 ?
O24 Ti10 O19 105.1(2) . . ?
Ti1 O1 Ti2 121.5(3) . . ?
Ti1 O1 Ti3 121.0(3) . . ?
Ti1 O1 Ti5 118.1(4) . . ?
Ti2 O1 Ti3 96.4(3) . . ?
Ti5 O1 Ti2 97.6(3) . . ?
Ti5 O1 Ti3 96.8(3) . . ?
Ti1 O2 Ti4 120.7(3) . 2 ?
Ti1 O2 Ti6 117.8(3) . 2 ?
Ti1 O2 Ti7 122.5(3) . 2 ?
Ti4 O2 Ti6 95.7(3) 2 2 ?
Ti7 O2 Ti4 97.4(3) 2 2 ?
Ti7 O2 Ti6 97.0(3) 2 2 ?
Ti5 O3 Ti7 148.9(4) . 2 ?
Ti4 O4 Ti6 111.1(3) . . ?
Ti4 O4 Ti8 100.8(3) . . ?
Ti8 O4 Ti6 97.0(3) . . ?
Ti4 O5 Ti5 149.2(4) . . ?
Ti4 O5 Ti8 100.9(3) . . ?
Ti5 O5 Ti8 104.6(3) . . ?
Ti6 O6 Ti2 149.8(4) 2 . ?
Ti3 O7 Ti6 150.0(4) . . ?
Ti8 O7 Ti3 100.9(3) . . ?
Ti8 O7 Ti6 103.4(3) . . ?
C3 O8 Ti5 127.5(8) . . ?
Ti3 O9 Ti2 110.9(4) . . ?
Ti3 O9 Ti9 98.7(3) . . ?
Ti9 O9 Ti2 97.7(3) . . ?
Ti2 O10 Ti3 145.8(4) . 2 ?
Ti9 O10 Ti2 103.7(3) . . ?
Ti9 O10 Ti3 99.6(3) . 2 ?
Ti2 O11 Ti5 109.0(3) . . ?
C19 O11 Ti2 123.6(7) . . ?
C19 O11 Ti5 127.3(7) . . ?
C21 O12 Ti6 141.3(9) . . ?
Ti3 O13 Ti5 110.3(3) . . ?
Ti3 O13 Ti8 99.8(3) . . ?
Ti8 O13 Ti5 97.7(3) . . ?
Ti7 O14 Ti4 144.6(4) 2 . ?
Ti10 O14 Ti4 99.7(3) . . ?
Ti10 O14 Ti7 101.8(3) . 2 ?
Ti7 O15 Ti6 110.1(3) . . ?
C13 O15 Ti6 127.0(8) . . ?
C13 O15 Ti7 122.9(8) . . ?
C15 O16 Ti8 146.9(9) . . ?
C20 O18 Ti8 128.0(9) . . ?
Ti4 O19 Ti7 112.4(4) . . ?
Ti4 O19 Ti10 100.2(3) . . ?
Ti10 O19 Ti7 97.3(3) . . ?
C6 O20 Ti7 155.1(9) . . ?
C8 O21 Ti2 150.4(10) . . ?
O8 C3 C4 112.0(10) . . ?
O8 C3 C5 109.4(13) . . ?
C4 C3 C5 113.2(13) . . ?
O20 C6 C7 111.2(14) . . ?
C11 C6 O20 113.2(15) . . ?
C11 C6 C7 110.1(15) . . ?
O21 C8 C1 107.1(16) . . ?
C10 C8 O21 105.9(16) . . ?
C10 C8 C1 106.8(16) . . ?
C15 C12 C16 120.0(12) . . ?
O15 C13 C18 109.2(13) . . ?
O15 C13 C24 112.7(11) . . ?
C18 C13 C24 115.4(13) . . ?
O16 C15 C16 117.7(13) . 7_456 ?
C12 C15 O16 122.0(12) . . ?
C12 C15 C16 120.3(12) . 7_456 ?
C12 C16 C15 119.8(13) . 7_456 ?
O11 C19 C22 111.3(11) . . ?
C14 C19 O11 110.6(12) . . ?
C14 C19 C22 122.8(12) . . ?
O18 C20 C17 112.9(16) . . ?
O18 C20 C23 109.1(14) . . ?
C17 C20 C23 111.0(18) . . ?
O12 C21 C2 109.5(16) . . ?
O12 C21 C9 112.9(15) . . ?
C2 C21 C9 109.6(18) . . ?
Ti2 Ti9 Ti2 113.00(13) . 2 ?
Ti3 Ti9 Ti2 66.91(7) . . ?
Ti3 Ti9 Ti2 78.42(8) 2 . ?
Ti3 Ti9 Ti2 78.42(8) . 2 ?
Ti3 Ti9 Ti2 66.91(7) 2 2 ?
Ti3 Ti9 Ti3 115.03(13) 2 . ?
O9 Ti9 Ti2 42.4(2) 2 2 ?
O9 Ti9 Ti2 117.4(2) . 2 ?
O9 Ti9 Ti2 117.4(2) 2 . ?
O9 Ti9 Ti2 42.4(2) . . ?
O9 Ti9 Ti3 40.6(2) 2 2 ?
O9 Ti9 Ti3 119.2(2) 2 . ?
O9 Ti9 Ti3 119.2(2) . 2 ?
O9 Ti9 Ti3 40.6(2) . . ?
O9 Ti9 O9 150.8(5) . 2 ?
O10 Ti9 Ti2 99.0(2) 2 . ?
O10 Ti9 Ti2 99.0(2) . 2 ?
O10 Ti9 Ti2 39.1(2) 2 2 ?
O10 Ti9 Ti2 39.1(2) . . ?
O10 Ti9 Ti3 41.7(2) 2 . ?
O10 Ti9 Ti3 98.3(2) 2 2 ?
O10 Ti9 Ti3 41.7(2) . 2 ?
O10 Ti9 Ti3 98.3(2) . . ?
O10 Ti9 O9 82.3(3) 2 . ?
O10 Ti9 O9 81.5(3) . . ?
O10 Ti9 O9 82.3(3) . 2 ?
O10 Ti9 O9 81.5(3) 2 2 ?
O10 Ti9 O10 111.7(4) 2 . ?
O23 Ti9 Ti2 123.50(6) . . ?
O23 Ti9 Ti2 123.50(6) . 2 ?
O23 Ti9 Ti3 122.48(7) . . ?
O23 Ti9 Ti3 122.48(7) . 2 ?
O23 Ti9 O9 104.6(2) . 2 ?
O23 Ti9 O9 104.6(2) . . ?
O23 Ti9 O10 124.1(2) . . ?
O23 Ti9 O10 124.1(2) . 2 ?

loop_
_geom_bond_atom_site_label_1
_geom_bond_atom_site_label_2
_geom_bond_distance
_geom_bond_site_symmetry_2
_geom_bond_publ_flag
Ti1 O1 1.813(7) 2 ?
Ti1 O1 1.813(7) . ?
Ti1 O2 1.826(7) 2 ?
Ti1 O2 1.826(7) . ?
Ti2 Ti3 3.303(3) . ?
Ti2 Ti5 3.285(3) . ?
Ti2 O1 2.189(7) . ?
Ti2 O6 1.846(7) . ?
Ti2 O9 2.057(7) . ?
Ti2 O10 1.963(7) . ?
Ti2 O11 2.016(8) . ?
Ti2 O21 1.759(8) . ?
Ti2 Ti9 3.024(3) . ?
Ti3 Ti5 3.304(3) . ?
Ti3 Ti8 2.965(3) . ?
Ti3 O1 2.242(7) . ?
Ti3 O7 1.953(7) . ?
Ti3 O9 1.954(7) . ?
Ti3 O10 2.001(7) 2 ?
Ti3 O13 1.914(7) . ?
Ti3 O17 1.805(8) . ?
Ti3 Ti9 2.967(3) . ?
Ti4 Ti6 3.309(3) . ?
Ti4 Ti7 3.299(3) . ?
Ti4 Ti8 2.988(3) . ?
Ti4 Ti10 2.981(3) . ?
Ti4 O2 2.226(7) 2 ?
Ti4 O4 1.921(7) . ?
Ti4 O5 1.933(7) . ?
Ti4 O14 2.015(7) . ?
Ti4 O19 1.933(8) . ?
Ti4 O22 1.792(9) . ?
Ti5 Ti8 3.066(3) . ?
Ti5 O1 2.177(7) . ?
Ti5 O3 1.789(7) . ?
Ti5 O5 1.932(7) . ?
Ti5 O8 1.848(8) . ?
Ti5 O11 2.018(7) . ?
Ti5 O13 2.109(7) . ?
Ti6 Ti7 3.298(3) . ?
Ti6 Ti8 3.033(3) . ?
Ti6 O2 2.237(7) 2 ?
Ti6 O4 2.091(7) . ?
Ti6 O6 1.796(7) 2 ?
Ti6 O7 1.972(7) . ?
Ti6 O12 1.784(8) . ?
Ti6 O15 2.021(8) . ?
Ti7 Ti10 2.995(3) . ?
Ti7 O2 2.166(7) 2 ?
Ti7 O3 1.852(7) 2 ?
Ti7 O14 1.974(7) 2 ?
Ti7 O15 2.004(7) . ?
Ti7 O19 2.036(8) . ?
Ti7 O20 1.751(9) . ?
Ti8 O4 1.957(7) . ?
Ti8 O5 1.943(7) . ?
Ti8 O7 1.891(7) . ?
Ti8 O13 1.960(7) . ?
Ti8 O16 1.826(7) . ?
Ti8 O18 2.185(8) . ?
Ti10 Ti4 2.981(3) 2 ?
Ti10 Ti7 2.995(3) 2 ?
Ti10 O14 1.884(8) . ?
Ti10 O14 1.884(8) 2 ?
Ti10 O19 1.953(7) 2 ?
Ti10 O19 1.953(7) . ?
Ti10 O24 1.798(12) . ?
O2 Ti4 2.226(7) 2 ?
O2 Ti6 2.237(7) 2 ?
O2 Ti7 2.166(7) 2 ?
O3 Ti7 1.852(7) 2 ?
O6 Ti6 1.796(7) 2 ?
O8 C3 1.447(14) . ?
O9 Ti9 1.958(8) . ?
O10 Ti3 2.001(7) 2 ?
O10 Ti9 1.882(7) . ?
O11 C19 1.468(13) . ?
O12 C21 1.397(17) . ?
O14 Ti7 1.974(7) 2 ?
O15 C13 1.444(13) . ?
O16 C15 1.375(13) . ?
O18 C20 1.449(16) . ?
O20 C6 1.412(17) . ?
O21 C8 1.443(19) . ?
C1 C8 1.516(10) . ?
C2 C21 1.403(16) . ?
C3 C4 1.490(18) . ?
C3 C5 1.490(17) . ?
C6 C7 1.507(9) . ?
C6 C11 1.39(2) . ?
C8 C10 1.42(2) . ?
C9 C21 1.49(2) . ?
C12 C15 1.365(16) . ?
C12 C16 1.388(15) . ?
C13 C18 1.48(2) . ?
C13 C24 1.500(17) . ?
C14 C19 1.444(17) . ?
C15 C16 1.397(16) 7_456 ?
C16 C15 1.397(16) 7_456 ?
C17 C20 1.46(2) . ?
C19 C22 1.469(17) . ?
C20 C23 1.49(2) . ?
Ti9 Ti2 3.024(3) 2 ?
Ti9 Ti3 2.967(3) 2 ?
Ti9 O9 1.958(8) 2 ?
Ti9 O10 1.882(7) 2 ?
Ti9 O23 1.761(16) . ?

loop_
_platon_squeeze_void_nr
_platon_squeeze_void_average_x
_platon_squeeze_void_average_y
_platon_squeeze_void_average_z
_platon_squeeze_void_volume
_platon_squeeze_void_count_electrons
_platon_squeeze_void_content
1 -0.014 0.000 -0.035 1686 291 ' '
2 0.000 0.500 -0.055 1684 291 ' '
